data_2200515
loop_
_publ_author_name
'Meyers, Cal Y.'
'Hua, Duy H.'
'Hou, Yuqing'
'Robinson, Paul D.'

_publ_section_title
;
 2-Chloro-2-propyl mesityl sulfone
;
_journal_issue 7
_journal_name_full 'Acta Crystallographica Section E'
_journal_page_first o587
_journal_page_last o589
_journal_paper_doi 10.1107/S1600536801007528
_journal_volume 57
_journal_year 2001
_chemical_formula_iupac 'C12 H17 Cl1 O2 S1'
_chemical_formula_moiety 'C12 H17 Cl1 O2 S1'
_chemical_formula_sum 'C12 H17 Cl O2 S'
_chemical_formula_weight 260.70
_chemical_melting_point 361.0(10)
_chemical_name_systematic
;
\a-chloroisopropyl mesityl sulfone
;
_space_group_IT_number 2
_symmetry_cell_setting triclinic
_symmetry_space_group_name_Hall '-P 1'
_symmetry_space_group_name_H-M 'P -1'
_cell_angle_alpha 99.333(9)
_cell_angle_beta 93.671(11)
_cell_angle_gamma 66.342(14)
_cell_formula_units_Z 2
_cell_length_a 9.237(2)
_cell_length_b 9.4592(13)
_cell_length_c 8.2079(6)
_cell_measurement_reflns_used 25
_cell_measurement_temperature 296
_cell_measurement_theta_max 12.9
_cell_measurement_theta_min 12.5
_cell_volume 648.19(19)
_computing_cell_refinement 'MSC/AFC Diffractometer Control Software'
_computing_data_collection
;
MSC/AFC Diffractometer Control Software
(Molecular Structure Corporation,1996)
;
_computing_data_reduction 'PROCESS in TEXSAN  (Molecular Structure Corporation, 1997)'
_computing_molecular_graphics 'ORTEP (Johnson, 1965) in TEXSAN'
_computing_publication_material 'TEXSAN, SHELXL97, and PLATON (Spek, 2000)'
_computing_structure_refinement 'LS in TEXSAN and SHELXL97 (Sheldrick, 1997)'
_computing_structure_solution 'SIR92 (Burla et al., 1989)'
_diffrn_ambient_temperature 296
_diffrn_measured_fraction_theta_full 1.000
_diffrn_measured_fraction_theta_max 1.000
_diffrn_measurement_device_type 'Rigaku AFC-5S'
_diffrn_measurement_method \w
_diffrn_radiation_monochromator graphite
_diffrn_radiation_source 'sealed tube'
_diffrn_radiation_type MoK\a
_diffrn_radiation_wavelength .71069
_diffrn_reflns_av_R_equivalents .012
_diffrn_reflns_av_sigmaI/netI .021
_diffrn_reflns_limit_h_max 10
_diffrn_reflns_limit_h_min 0
_diffrn_reflns_limit_k_max 11
_diffrn_reflns_limit_k_min -10
_diffrn_reflns_limit_l_max 9
_diffrn_reflns_limit_l_min -9
_diffrn_reflns_number 2442
_diffrn_reflns_theta_full 25.04
_diffrn_reflns_theta_max 25.04
_diffrn_reflns_theta_min 2.38
_diffrn_standards_decay_% .5
_diffrn_standards_interval_count 100
_diffrn_standards_number 3
_exptl_absorpt_coefficient_mu .439
_exptl_absorpt_correction_T_max .916
_exptl_absorpt_correction_T_min .853
_exptl_absorpt_correction_type psi-scan
_exptl_absorpt_process_details '(North et al., 1968)'
_exptl_crystal_colour colorless
_exptl_crystal_density_diffrn 1.336
_exptl_crystal_density_meas ?
_exptl_crystal_description fragment
_exptl_crystal_F_000 276
_exptl_crystal_size_max .41
_exptl_crystal_size_mid .36
_exptl_crystal_size_min .20
_refine_diff_density_max .31
_refine_diff_density_min -.26
_refine_ls_extinction_method none
_refine_ls_goodness_of_fit_ref 1.059
_refine_ls_hydrogen_treatment mixed
_refine_ls_matrix_type full
_refine_ls_number_parameters 160
_refine_ls_number_reflns 2286
_refine_ls_number_restraints 10
_refine_ls_restrained_S_all 1.068
_refine_ls_R_factor_all .055
_refine_ls_R_factor_gt .040
_refine_ls_shift/su_max <0.001
_refine_ls_shift/su_mean .000
_refine_ls_structure_factor_coef Fsqd
_refine_ls_weighting_details 'w = 1/[\s^2^(Fo^2^)+(0.0632P)^2^+0.2754P] where P = (Fo^2^+2Fc^2^)/3'
_refine_ls_weighting_scheme calc
_refine_ls_wR_factor_ref .121
_reflns_number_gt 1805
_reflns_number_total 2286
_reflns_threshold_expression I>2\s(I)
_cod_data_source_file om6025.cif
_cod_data_source_block I
_cod_depositor_comments
;
The following automatic conversions were performed:

'_chemical_melting_point' value '360-362' was changed to '361.0(10)'
- the average value was taken and precision was estimated.

Automatic conversion script
Id: cif_fix_values 1646 2011-03-28 12:23:43Z adriana 

The following automatic conversions were performed:

'_chemical_melting_point' value '360-362' was changed to '361.0(10)'
- the average value was taken and precision was estimated.

Automatic conversion script
Id: cif_fix_values 1715 2011-07-08 13:25:40Z adriana 

The following automatic conversions were performed:

'_exptl_crystal_density_meas' value 'not measured' was changed to '?'
- the value is perceived as not measured.

Automatic conversion script
Id: cif_fix_values 3008 2015-01-20 13:52:24Z robertas 
;
_cod_original_cell_volume 648.23(18)
_cod_original_formula_sum 'C12 H17 Cl1 O2 S1'
_cod_database_code 2200515
_cod_database_fobs_code 2200515

loop_
_symmetry_equiv_pos_as_xyz
'x, y, z'
'-x, -y, -z'

loop_
_atom_site_label
_atom_site_fract_x
_atom_site_fract_y
_atom_site_fract_z
_atom_site_U_iso_or_equiv
_atom_site_adp_type
_atom_site_calc_flag
_atom_site_refinement_flags
_atom_site_occupancy
_atom_site_disorder_assembly
_atom_site_disorder_group
_atom_site_type_symbol
Cl(2) .4552(3) .0802(2) .3168(2) .0771(4) Uani d PD .800(4) A 1 Cl
Cl(3) .6037(11) .1583(13) .0750(5) .103(4) Uani d PD .198(4) A 1 Cl
S1 .31961(7) .39768(7) .23486(7) .0442(2) Uani d . 1 A . S
O1 .2416(2) .4477(2) .3919(2) .0616(5) Uani d . 1 . . O
O2 .3671(2) .5059(2) .1729(3) .0648(5) Uani d . 1 . . O
C1 .2026(2) .3316(3) .0846(3) .0385(5) Uani d . 1 . . C
C2 .0913(3) .2802(3) .1366(3) .0420(5) Uani d . 1 . . C
C3 .0099(3) .2220(3) .0152(3) .0499(6) Uani d . 1 . . C
C4 .0297(3) .2155(3) -.1512(3) .0521(6) Uani d . 1 . . C
C5 .1340(3) .2729(3) -.1966(3) .0522(6) Uani d . 1 . . C
C6 .2214(3) .3323(3) -.0846(3) .0453(6) Uani d . 1 . . C
C7 .3255(4) .3953(4) -.1576(4) .0708(8) Uani d . 1 . . C
C8 .0474(4) .2875(4) .3131(3) .0630(8) Uani d . 1 . . C
C9 -.0611(4) .1495(4) -.2777(4) .0785(10) Uani d . 1 . . C
C10 .5035(3) .2275(3) .2586(3) .0521(6) Uani d D 1 . . C
C11 .6007(3) .2854(4) .3967(4) .0692(9) Uani d . 1 A . C
C12 .463(5) .093(3) .302(3) .0544(16) Uiso d PD .199(4) A 2 C
C13 .6004(9) .1585(8) .1013(4) .0544(16) Uiso d PD .801(4) A 2 C
H3 -.0619 .1856 .0476 .060 Uiso calc R 1 . . H
H5 .1464 .2717 -.3084 .063 Uiso calc R 1 . . H
H7a .3178 .3793 -.2759 .106 Uiso calc R 1 . . H
H7b .4331 .3416 -.1254 .106 Uiso calc R 1 . . H
H7c .2915 .5049 -.1180 .106 Uiso calc R 1 . . H
H8a -.0251 .2381 .3144 .094 Uiso calc R 1 . . H
H8b -.0015 .3946 .3634 .094 Uiso calc R 1 . . H
H8c .1409 .2345 .3736 .094 Uiso calc R 1 . . H
H9a -.1189 .2258 -.3477 .118 Uiso calc R 1 . . H
H9b -.1336 .1233 -.2227 .118 Uiso calc R 1 . . H
H9c .0112 .0575 -.3434 .118 Uiso calc R 1 . . H
H11a .7006 .2016 .4104 .104 Uiso calc R 1 . . H
H11b .5429 .3192 .4988 .104 Uiso calc R 1 . . H
H11c .6180 .3709 .3656 .104 Uiso calc R 1 . . H
H12a .4069 .0603 .2123 .082 Uiso calc PR .199(4) A 2 H
H12b .3993 .1296 .4000 .082 Uiso calc PR .199(4) A 2 H
H12c .5595 .0068 .3213 .082 Uiso calc PR .199(4) A 2 H
H13a .5397 .1239 .0171 .082 Uiso calc PR .801(4) A 2 H
H13b .6952 .0714 .1220 .082 Uiso calc PR .801(4) A 2 H
H13c .6274 .2364 .0652 .082 Uiso calc PR .801(4) A 2 H

loop_
_atom_site_aniso_label
_atom_site_aniso_U_11
_atom_site_aniso_U_22
_atom_site_aniso_U_33
_atom_site_aniso_U_12
_atom_site_aniso_U_13
_atom_site_aniso_U_23
Cl(2) .0816(8) .0680(7) .0767(8) -.0178(6) -.0056(6) .0313(6)
Cl(3) .063(3) .138(6) .062(3) .004(3) .014(3) -.001(3)
S1 .0394(3) .0435(3) .0452(4) -.0159(3) -.0008(2) -.0040(2)
O1 .0544(10) .0735(12) .0456(10) -.0229(9) .0040(8) -.0175(9)
O2 .0606(12) .0513(10) .0883(15) -.0305(9) -.0013(10) .0047(10)
C1 .0362(11) .0397(11) .0356(11) -.0120(9) -.0014(9) .0035(9)
C2 .0398(12) .0463(12) .0390(12) -.0170(10) .0007(9) .0040(10)
C3 .0420(13) .0523(14) .0560(15) -.0217(11) -.0036(11) .0037(12)
C4 .0516(14) .0425(13) .0484(14) -.0093(11) -.0148(11) -.0005(11)
C5 .0593(16) .0546(14) .0324(12) -.0121(12) -.0037(11) .0075(10)
C6 .0444(13) .0484(13) .0386(12) -.0119(11) .0004(10) .0110(10)
C7 .074(2) .093(2) .0568(17) -.0374(18) .0061(14) .0286(16)
C8 .0650(17) .091(2) .0452(15) -.0442(16) .0091(12) .0049(14)
C9 .083(2) .0664(19) .072(2) -.0254(17) -.0313(17) -.0074(16)
C10 .0425(13) .0568(15) .0479(14) -.0142(11) -.0077(11) .0010(11)
C11 .0453(15) .087(2) .0553(16) -.0161(14) -.0226(12) -.0069(14)

loop_
_atom_type_symbol
_atom_type_description
_atom_type_scat_dispersion_real
_atom_type_scat_dispersion_imag
_atom_type_scat_source
C C .0033 .0016 'International Tables Vol C Tables 4.2.6.8 and 6.1.1.4'
H H .0000 .0000 'International Tables Vol C Tables 4.2.6.8 and 6.1.1.4'
Cl Cl .1484 .1585 'International Tables Vol C Tables 4.2.6.8 and 6.1.1.4'
O O .0106 .0060 'International Tables Vol C Tables 4.2.6.8 and 6.1.1.4'
S S .1246 .1234 'International Tables Vol C Tables 4.2.6.8 and 6.1.1.4'

loop_
_geom_angle_atom_site_label_1
_geom_angle_atom_site_label_2
_geom_angle_atom_site_label_3
_geom_angle
_geom_angle_publ_flag
C13 C10 C11 110.0(3) yes
C11 C10 C12 113.0(13) yes
C11 C10 Cl(3) 111.8(4) yes
C12 C10 Cl(3) 106.5(9) yes
C13 C10 Cl(2) 107.3(3) yes
C11 C10 Cl(2) 111.3(2) yes
C13 C10 S1 113.4(3) yes
C11 C10 S1 106.16(17) yes
C12 C10 S1 109.6(15) yes
O1 S1 O2 117.09(12) no
O1 S1 C1 109.91(11) no
O2 S1 C1 110.26(12) no
O1 S1 C10 106.66(12) no
O2 S1 C10 105.45(12) no
C1 S1 C10 106.84(11) no
C6 C1 C2 120.6(2) no
C6 C1 S1 119.73(17) no
C2 C1 S1 119.66(17) no
C3 C2 C1 117.4(2) no
C3 C2 C8 116.2(2) no
C1 C2 C8 126.4(2) no
C4 C3 C2 123.4(2) no
C5 C4 C3 117.4(2) no
C5 C4 C9 121.6(3) no
C3 C4 C9 121.0(3) no
C4 C5 C6 123.5(2) no
C5 C6 C1 117.6(2) no
C5 C6 C7 115.8(2) no
C1 C6 C7 126.6(2) no
Cl(3) C10 S1 109.8(3) no
Cl(2) C10 S1 108.68(15) no
C10 C12 H12a 109.5 no
C10 C12 H12b 109.5 no
C10 C12 H12c 109.5 no
C10 C13 H13a 109.5 no
C10 C13 H13b 109.5 no
C10 C13 H13c 109.5 no
H12a C12 H12b 109.5 no
H12a C12 H12c 109.5 no
H12b C12 H12c 109.5 no
H13a C13 H13b 109.5 no
H13a C13 H13c 109.5 no
H13b C13 H13c 109.5 no
C4 C3 H3 118.3 no
C2 C3 H3 118.3 no
C4 C5 H5 118.3 no
C6 C5 H5 118.3 no
C2 C8 H8a 109.5 no
C2 C8 H8b 109.5 no
H8a C8 H8b 109.5 no
C2 C8 H8c 109.5 no
H8a C8 H8c 109.5 no
H8b C8 H8c 109.5 no
C6 C7 H7a 109.5 no
C6 C7 H7b 109.5 no
H7a C7 H7b 109.5 no
C6 C7 H7c 109.5 no
H7a C7 H7c 109.5 no
H7b C7 H7c 109.5 no
C4 C9 H9a 109.5 no
C4 C9 H9b 109.5 no
H9a C9 H9b 109.5 no
C4 C9 H9c 109.5 no
H9a C9 H9c 109.5 no
H9b C9 H9c 109.5 no
C10 C11 H11a 109.5 no
C10 C11 H11b 109.5 no
H11a C11 H11b 109.5 no
C10 C11 H11c 109.5 no
H11a C11 H11c 109.5 no
H11b C11 H11c 109.5 no

loop_
_geom_bond_atom_site_label_1
_geom_bond_atom_site_label_2
_geom_bond_site_symmetry_2
_geom_bond_distance
_geom_bond_publ_flag
Cl(2) C10 . 1.763(3) yes
Cl(3) C10 . 1.712(5) yes
C12 C10 . 1.556(8) yes
C13 C10 . 1.517(5) yes
C11 C10 . 1.566(3) yes
S1 C10 . 1.839(3) yes
S1 O1 . 1.4326(19) no
S1 O2 . 1.434(2) no
S1 C1 . 1.789(2) no
C1 C6 . 1.412(3) no
C1 C2 . 1.414(3) no
C2 C3 . 1.386(3) no
C2 C8 . 1.513(3) no
C3 C4 . 1.378(4) no
C4 C5 . 1.376(4) no
C4 C9 . 1.507(4) no
C5 C6 . 1.383(4) no
C6 C7 . 1.513(4) no
C12 H12a . .9600 no
C12 H12b . .9600 no
C12 H12c . .9600 no
C13 H13a . .9600 no
C13 H13b . .9600 no
C13 H13c . .9600 no
C3 H3 . .9300 no
C5 H5 . .9300 no
C8 H8a . .9600 no
C8 H8b . .9600 no
C8 H8c . .9600 no
C7 H7a . .9600 no
C7 H7b . .9600 no
C7 H7c . .9600 no
C9 H9a . .9600 no
C9 H9b . .9600 no
C9 H9c . .9600 no
C11 H11a . .9600 no
C11 H11b . .9600 no
C11 H11c . .9600 no

loop_
_geom_contact_atom_site_label_1
_geom_contact_atom_site_label_2
_geom_contact_distance
_geom_contact_site_symmetry_2
_geom_contact_publ_flag
O2 C7 2.805(4) . yes
O1 C8 2.765(4) . yes
C2 C12 3.47(4) . yes
C6 C13 3.577(8) . yes
C7 C13 3.503(7) . yes
C8 C12 3.53(4) . yes
O2 C7 3.341(4) 2_665 yes
O2 C9 3.371(4) 2_565 yes

loop_
_geom_torsion_atom_site_label_1
_geom_torsion_atom_site_label_2
_geom_torsion_atom_site_label_3
_geom_torsion_atom_site_label_4
_geom_torsion
_geom_torsion_publ_flag
O1 S1 C1 C6 156.36(19) no
O2 S1 C1 C6 25.8(2) no
C10 S1 C1 C6 -88.3(2) no
O1 S1 C1 C2 -23.2(2) no
O2 S1 C1 C2 -153.74(18) no
C10 S1 C1 C2 92.2(2) no
C6 C1 C2 C3 3.9(3) no
S1 C1 C2 C3 -176.52(17) no
C6 C1 C2 C8 -173.7(2) no
S1 C1 C2 C8 5.9(3) no
C1 C2 C3 C4 -1.4(4) no
C8 C2 C3 C4 176.4(2) no
C2 C3 C4 C5 -1.3(4) no
C2 C3 C4 C9 179.4(2) no
C3 C4 C5 C6 1.7(4) no
C9 C4 C5 C6 -179.0(2) no
C4 C5 C6 C1 .7(4) no
C4 C5 C6 C7 -177.9(2) no
C2 C1 C6 C5 -3.6(3) no
S1 C1 C6 C5 176.86(17) no
C2 C1 C6 C7 174.9(2) no
S1 C1 C6 C7 -4.7(4) no
O1 S1 C10 C13 179.4(3) no
O2 S1 C10 C13 -55.5(3) no
C1 S1 C10 C13 61.9(3) no
O1 S1 C10 C11 -59.7(2) no
O2 S1 C10 C11 65.4(2) no
C1 S1 C10 C11 -177.23(18) no
O1 S1 C10 C12 62.7(10) no
O2 S1 C10 C12 -172.2(10) no
C1 S1 C10 C12 -54.9(10) no
O1 S1 C10 Cl(3) 179.3(5) no
O2 S1 C10 Cl(3) -55.6(5) no
C1 S1 C10 Cl(3) 61.8(5) no
O1 S1 C10 Cl(2) 60.12(16) no
O2 S1 C10 Cl(2) -174.72(14) no
C1 S1 C10 Cl(2) -57.39(16) no
